data_4500070
loop_
_publ_author_name
'Dominic Lalibert\'e,'
'Thierry Maris'
'Eric Demers'
'Fatima Helzy'
'Mathieu Arseneault'
'James D. Wuest'

_publ_section_title
;
 Molecular Tectonics. Hydrogen-Bonded Networks Built from Tetra- and
 Hexaanilines
;
_journal_name_full 'Cryst. Growth & Design'
_journal_page_first 1451
_journal_page_last 1456
_journal_paper_doi 10.1021/cg049566f
_journal_volume 5
_journal_year 2005
_chemical_compound_source 'Synthesized by the authors. See text'
_chemical_formula_moiety '2(C25 H20 N4), C3 H7 N O, 2(H2 O)'
_chemical_formula_sum 'C26.5 H25.5 N4.5 O1.5'
_chemical_formula_weight 431.01
_chemical_name_systematic
; 
 ? 
;
_space_group_IT_number 19
_symmetry_cell_setting orthorhombic
_symmetry_space_group_name_Hall 'P 2ac 2ab'
_symmetry_space_group_name_H-M 'P 21 21 21'
_atom_sites_solution_hydrogens difmap
_atom_sites_solution_primary direct
_atom_sites_solution_secondary difmap
_audit_creation_method SHELXL-97
_cell_angle_alpha 90.00
_cell_angle_beta 90.00
_cell_angle_gamma 90.00
_cell_formula_units_Z 8
_cell_length_a 10.6545(19)
_cell_length_b 14.404(3)
_cell_length_c 29.086(5)
_cell_measurement_reflns_used 15767
_cell_measurement_temperature 293(2)
_cell_measurement_theta_max 67.96
_cell_measurement_theta_min 3.04
_cell_volume 4463.8(14)
_computing_cell_refinement 'SMART (Bruker, 1999)'
_computing_data_collection 'SMART (Bruker, 1999)'
_computing_data_reduction 'SAINT (Bruker, 1999)'
_computing_molecular_graphics 'SHELXTL (Bruker, 1997)'
_computing_publication_material 'UdMX (local program)'
_computing_structure_refinement 'SHELXL97 (Sheldrick, 1997)'
_computing_structure_solution 'SHELXS97 (Sheldrick, 1997)'
_diffrn_ambient_temperature 293(2)
_diffrn_detector_area_resol_mean 5.5
_diffrn_measured_fraction_theta_full 0.946
_diffrn_measured_fraction_theta_max 0.946
_diffrn_measurement_device_type 'Bruker AXS Smart 4K/Platform'
_diffrn_measurement_method \w
_diffrn_radiation_monochromator graphite
_diffrn_radiation_source 'Sealed Tube'
_diffrn_radiation_type CuK\a
_diffrn_radiation_wavelength 1.54178
_diffrn_reflns_av_R_equivalents 0.052
_diffrn_reflns_av_sigmaI/netI 0.0318
_diffrn_reflns_limit_h_max 13
_diffrn_reflns_limit_h_min -13
_diffrn_reflns_limit_k_max 17
_diffrn_reflns_limit_k_min -17
_diffrn_reflns_limit_l_max 33
_diffrn_reflns_limit_l_min -33
_diffrn_reflns_number 43904
_diffrn_reflns_theta_full 68.02
_diffrn_reflns_theta_max 68.02
_diffrn_reflns_theta_min 3.04
_diffrn_standards_decay_% 0.00
_diffrn_standards_interval_time 1440
_diffrn_standards_number 5
_exptl_absorpt_coefficient_mu 0.651
_exptl_absorpt_correction_T_max 0.960
_exptl_absorpt_correction_T_min 0.850
_exptl_absorpt_correction_type multi-scan
_exptl_absorpt_process_details 'Sadabs (Sheldrick,1996)'
_exptl_crystal_colour purple
_exptl_crystal_density_diffrn 1.283
_exptl_crystal_density_method 'not measured'
_exptl_crystal_description block
_exptl_crystal_F_000 1824
_exptl_crystal_size_max 0.18
_exptl_crystal_size_mid 0.15
_exptl_crystal_size_min 0.06
_refine_diff_density_max 0.266
_refine_diff_density_min -0.298
_refine_diff_density_rms 0.054
_refine_ls_abs_structure_details 'Flack H D (1983), Acta Cryst. A39, 876-881'
_refine_ls_abs_structure_Flack 0.0(8)
_refine_ls_extinction_coef 0.0022(4)
_refine_ls_extinction_expression Fc^*^=kFc[1+0.001xFc^2^\l^3^/sin(2\q)]^-1/4^
_refine_ls_extinction_method SHELXL
_refine_ls_goodness_of_fit_ref 1.232
_refine_ls_hydrogen_treatment mixed
_refine_ls_matrix_type full
_refine_ls_number_parameters 683
_refine_ls_number_reflns 7454
_refine_ls_number_restraints 20
_refine_ls_restrained_S_all 1.230
_refine_ls_R_factor_all 0.0879
_refine_ls_R_factor_gt 0.0700
_refine_ls_shift/su_max 0.001
_refine_ls_shift/su_mean 0.000
_refine_ls_structure_factor_coef Fsqd
_refine_ls_weighting_details 'calc w=1/[\s^2^(Fo^2^)+(0.1400P)^2^] where P=(Fo^2^+2Fc^2^)/3'
_refine_ls_weighting_scheme calc
_refine_ls_wR_factor_gt 0.2008
_refine_ls_wR_factor_ref 0.2314
_reflns_number_gt 5585
_reflns_number_total 7454
_reflns_threshold_expression I>2\s(I)
_cod_data_source_file deposit.cif
_cod_data_source_block jiw793
_cod_original_cell_volume 4463.8(13)
_cod_original_sg_symbol_H-M P212121
_cod_original_formula_sum 'C26.50 H25.50 N4.50 O1.50'
_cod_database_code 4500070

loop_
_symmetry_equiv_pos_as_xyz
'x, y, z'
'-x+1/2, -y, z+1/2'
'-x, y+1/2, -z+1/2'
'x+1/2, -y+1/2, -z'

loop_
_atom_site_label
_atom_site_type_symbol
_atom_site_fract_x
_atom_site_fract_y
_atom_site_fract_z
_atom_site_U_iso_or_equiv
_atom_site_adp_type
_atom_site_occupancy
_atom_site_symmetry_multiplicity
_atom_site_calc_flag
_atom_site_refinement_flags
C1 C 0.2186(3) 0.3892(3) 0.10462(15) 0.0650(10) Uani 1 1 d .
C2 C 0.1044(3) 0.3824(3) 0.13573(15) 0.0613(9) Uani 1 1 d .
C3 C 0.0992(3) 0.3996(3) 0.18348(15) 0.0658(10) Uani 1 1 d .
H3 H 0.1700 0.4201 0.1992 0.056(9) Uiso 1 1 d R
C4 C -0.0126(3) 0.3856(3) 0.20627(15) 0.0659(10) Uani 1 1 d .
C5 C -0.1192(3) 0.3573(3) 0.18262(16) 0.0697(10) Uani 1 1 d .
H5 H -0.1940 0.3478 0.1984 0.044(8) Uiso 1 1 d R
C6 C -0.1142(3) 0.3425(3) 0.13525(16) 0.0679(10) Uani 1 1 d .
H6 H -0.1857 0.3243 0.1193 0.082(13) Uiso 1 1 d R
C7 C -0.0027(3) 0.3553(2) 0.11253(14) 0.0591(9) Uani 1 1 d .
C8 C 0.0315(3) 0.3425(2) 0.06321(15) 0.0620(9) Uani 1 1 d .
C9 C -0.0366(3) 0.3167(3) 0.02579(16) 0.0710(11) Uani 1 1 d .
H9 H -0.1220 0.3045 0.0288 0.082(13) Uiso 1 1 d R
C10 C 0.0204(3) 0.3078(3) -0.01670(17) 0.0726(11) Uani 1 1 d .
H10 H -0.0269 0.2896 -0.0420 0.097(16) Uiso 1 1 d R
C11 C 0.1493(3) 0.3261(3) -0.02195(16) 0.0692(10) Uani 1 1 d .
C12 C 0.2188(3) 0.3532(3) 0.01626(15) 0.0663(10) Uani 1 1 d .
H12 H 0.3041 0.3655 0.0134 0.047(8) Uiso 1 1 d R
C13 C 0.1605(3) 0.3613(2) 0.05841(15) 0.0613(9) Uani 1 1 d .
C14 C 0.3270(3) 0.3273(3) 0.12121(13) 0.0662(10) Uani 1 1 d .
C15 C 0.3316(4) 0.2340(4) 0.12469(15) 0.0765(11) Uani 1 1 d .
H15 H 0.2645 0.1975 0.1151 0.040(8) Uiso 1 1 d R
C16 C 0.4415(5) 0.1927(4) 0.14349(17) 0.0962(16) Uani 1 1 d .
C17 C 0.5395(5) 0.2495(6) 0.15742(19) 0.1052(19) Uani 1 1 d .
H17 H 0.6105 0.2227 0.1704 0.106(16) Uiso 1 1 d R
C18 C 0.5337(4) 0.3437(5) 0.15289(17) 0.0951(17) Uani 1 1 d .
H18 H 0.6008 0.3803 0.1624 0.104(16) Uiso 1 1 d R
C19 C 0.4279(3) 0.3841(4) 0.13396(15) 0.0767(12) Uani 1 1 d .
C20 C 0.3978(4) 0.4817(4) 0.12477(16) 0.0805(13) Uani 1 1 d .
C21 C 0.4661(5) 0.5627(5) 0.12968(19) 0.1009(18) Uani 1 1 d .
H21 H 0.5466 0.5612 0.1420 0.099(16) Uiso 1 1 d R
C22 C 0.4149(7) 0.6463(5) 0.1157(2) 0.116(2) Uani 1 1 d .
H22 H 0.4587 0.7013 0.1207 0.090(14) Uiso 1 1 d R
C23 C 0.2957(6) 0.6506(4) 0.0946(2) 0.1050(17) Uani 1 1 d .
C24 C 0.2290(4) 0.5687(3) 0.08920(19) 0.0875(13) Uani 1 1 d .
H24 H 0.1505 0.5696 0.0752 0.061(10) Uiso 1 1 d R
C25 C 0.2791(3) 0.4855(3) 0.10480(15) 0.0698(10) Uani 1 1 d .
N1 N -0.0197(3) 0.3998(3) 0.25350(16) 0.0909(12) Uani 1 1 d D
H1A H 0.051(3) 0.420(3) 0.2676(15) 0.087(14) Uiso 1 1 d D
H1B H -0.095(2) 0.393(3) 0.2671(14) 0.075(12) Uiso 1 1 d D
N2 N 0.2066(3) 0.3148(3) -0.06457(15) 0.0847(11) Uani 1 1 d D
H2A H 0.2796(18) 0.343(2) -0.0716(13) 0.059(10) Uiso 1 1 d D
H2B H 0.144(3) 0.311(3) -0.0853(12) 0.085(14) Uiso 1 1 d D
N3 N 0.4499(6) 0.0953(5) 0.1446(2) 0.141(2) Uani 1 1 d D
H3A H 0.511(6) 0.069(6) 0.161(3) 0.200 Uiso 1 1 d D
H3B H 0.387(7) 0.055(6) 0.139(4) 0.200 Uiso 1 1 d D
N4 N 0.2463(7) 0.7355(4) 0.0816(3) 0.155(3) Uani 1 1 d D
H4A H 0.173(8) 0.726(11) 0.067(5) 0.300 Uiso 1 1 d D
H4B H 0.255(14) 0.794(4) 0.092(5) 0.300 Uiso 1 1 d D
C30 C 0.7994(4) 0.8969(3) 0.10053(15) 0.0681(10) Uani 1 1 d .
C31 C 0.8526(4) 0.7989(3) 0.11073(15) 0.0708(10) Uani 1 1 d .
C32 C 0.9484(4) 0.7757(3) 0.13884(16) 0.0777(11) Uani 1 1 d .
H32 H 0.9981 0.8220 0.1517 0.111(18) Uiso 1 1 d R
C33 C 0.9734(5) 0.6815(3) 0.14856(18) 0.0843(12) Uani 1 1 d .
C34 C 0.9015(5) 0.6143(3) 0.1254(2) 0.0928(15) Uani 1 1 d .
H34 H 0.9191 0.5518 0.1302 0.077(12) Uiso 1 1 d R
C35 C 0.8077(5) 0.6384(3) 0.09655(19) 0.0854(13) Uani 1 1 d .
H35 H 0.7606 0.5923 0.0822 0.074(12) Uiso 1 1 d R
C36 C 0.7806(4) 0.7318(3) 0.08806(16) 0.0733(11) Uani 1 1 d .
C37 C 0.6822(4) 0.7780(3) 0.06155(16) 0.0736(10) Uani 1 1 d .
C38 C 0.5908(5) 0.7442(3) 0.03263(19) 0.0920(14) Uani 1 1 d .
H38 H 0.5888 0.6813 0.0255 0.088(14) Uiso 1 1 d R
C39 C 0.5020(6) 0.8040(4) 0.0142(2) 0.1019(17) Uani 1 1 d .
H39 H 0.4404 0.7806 -0.0052 0.109(17) Uiso 1 1 d R
C40 C 0.5033(5) 0.8970(4) 0.0243(2) 0.1000(16) Uani 1 1 d .
C41 C 0.5988(4) 0.9336(3) 0.05256(18) 0.0850(13) Uani 1 1 d .
H41 H 0.6018 0.9965 0.0597 0.076(13) Uiso 1 1 d R
C42 C 0.6877(4) 0.8729(3) 0.06994(15) 0.0696(10) Uani 1 1 d .
C43 C 0.8930(3) 0.9631(3) 0.07862(16) 0.0677(10) Uani 1 1 d .
C44 C 0.9447(4) 0.9601(3) 0.03463(17) 0.0768(12) Uani 1 1 d .
H44 H 0.9232 0.9121 0.0148 0.102(17) Uiso 1 1 d R
C45 C 1.0281(4) 1.0284(3) 0.02023(17) 0.0755(11) Uani 1 1 d .
C46 C 1.0631(4) 1.0971(3) 0.05145(17) 0.0765(11) Uani 1 1 d .
H46 H 1.1223 1.1411 0.0427 0.057(10) Uiso 1 1 d R
C47 C 1.0114(4) 1.1018(3) 0.09498(18) 0.0762(11) Uani 1 1 d .
H47 H 1.0342 1.1495 0.1149 0.093(15) Uiso 1 1 d R
C48 C 0.9254(3) 1.0353(3) 0.10911(16) 0.0682(10) Uani 1 1 d .
C49 C 0.8479(3) 1.0255(3) 0.14990(15) 0.0664(10) Uani 1 1 d .
C50 C 0.8380(4) 1.0801(3) 0.19001(16) 0.0734(11) Uani 1 1 d .
H50 H 0.8884 1.1321 0.1941 0.038(7) Uiso 1 1 d R
C51 C 0.7515(4) 1.0543(3) 0.22281(17) 0.0808(12) Uani 1 1 d .
H51 H 0.7442 1.0910 0.2490 0.094(15) Uiso 1 1 d R
C52 C 0.6756(4) 0.9773(3) 0.21931(15) 0.0700(10) Uani 1 1 d .
C53 C 0.6847(4) 0.9245(3) 0.17879(16) 0.0691(10) Uani 1 1 d .
H53 H 0.6331 0.8731 0.1746 0.052(9) Uiso 1 1 d R
C54 C 0.7695(3) 0.9487(3) 0.14554(15) 0.0648(9) Uani 1 1 d .
N5 N 1.0635(6) 0.6562(4) 0.17988(19) 0.1137(16) Uani 1 1 d D
H5A H 1.080(5) 0.5958(12) 0.174(2) 0.113(19) Uiso 1 1 d D
H5B H 1.114(4) 0.705(3) 0.186(2) 0.11(2) Uiso 1 1 d D
N6 N 0.4059(6) 0.9570(4) 0.0104(3) 0.150(3) Uani 1 1 d D
H6A H 0.357(9) 0.937(8) -0.013(3) 0.24(5) Uiso 1 1 d D
H6B H 0.443(8) 1.013(3) 0.013(3) 0.18(3) Uiso 1 1 d D
N7 N 1.0792(4) 1.0270(3) -0.02402(17) 0.0948(12) Uani 1 1 d D
H7A H 1.025(5) 0.999(4) -0.043(2) 0.14(3) Uiso 1 1 d D
H7B H 1.134(4) 1.072(3) -0.032(2) 0.115(19) Uiso 1 1 d D
N8 N 0.5918(4) 0.9526(3) 0.25270(16) 0.0933(12) Uani 1 1 d D
H8A H 0.541(10) 0.905(7) 0.246(5) 0.300 Uiso 1 1 d D
H8B H 0.646(10) 0.967(10) 0.275(3) 0.300 Uiso 1 1 d D
C61 C 0.7706(6) 0.7246(5) 0.2512(3) 0.135(2) Uani 1 1 d .
H61A H 0.8503 0.6969 0.2581 0.203 Uiso 1 1 calc R
H61B H 0.7449 0.7633 0.2764 0.203 Uiso 1 1 calc R
H61C H 0.7779 0.7615 0.2238 0.203 Uiso 1 1 calc R
C62 C 0.7153(8) 0.5590(5) 0.2470(4) 0.160(3) Uani 1 1 d .
H62A H 0.8027 0.5541 0.2546 0.240 Uiso 1 1 calc R
H62B H 0.7001 0.5295 0.2179 0.240 Uiso 1 1 calc R
H62C H 0.6662 0.5291 0.2704 0.240 Uiso 1 1 calc R
N60 N 0.6808(5) 0.6545(3) 0.24421(18) 0.1104(15) Uani 1 1 d .
C60 C 0.5592(6) 0.6767(5) 0.2342(2) 0.1062(17) Uani 1 1 d .
H60 H 0.5031 0.6280 0.2302 0.19(4) Uiso 1 1 d R
O60 O 0.5192(4) 0.7534(4) 0.22970(15) 0.1152(12) Uani 1 1 d .
O70 O 0.2739(5) 0.8192(5) 0.1988(2) 0.168(2) Uani 1 1 d D
H70A H 0.332(11) 0.781(9) 0.215(4) 0.300 Uiso 1 1 d D
H70B H 0.195(7) 0.788(10) 0.200(5) 0.300 Uiso 1 1 d D
O71 O 0.2699(8) -0.0510(6) 0.1019(5) 0.234(4) Uani 1 1 d D
H71A H 0.311(13) -0.093(9) 0.122(5) 0.300 Uiso 1 1 d D
H71B H 0.187(5) -0.027(10) 0.106(6) 0.300 Uiso 1 1 d D

loop_
_atom_site_aniso_label
_atom_site_aniso_U_11
_atom_site_aniso_U_22
_atom_site_aniso_U_33
_atom_site_aniso_U_23
_atom_site_aniso_U_13
_atom_site_aniso_U_12
C1 0.0470(15) 0.076(2) 0.072(3) -0.0038(18) -0.0026(16) -0.0028(15)
C2 0.0487(15) 0.062(2) 0.074(3) -0.0004(17) -0.0043(16) 0.0018(14)
C3 0.0513(16) 0.071(2) 0.075(3) -0.0034(19) -0.0106(18) -0.0006(15)
C4 0.0592(18) 0.075(2) 0.064(3) -0.0028(17) -0.0001(17) 0.0052(17)
C5 0.0523(18) 0.081(3) 0.076(3) -0.003(2) 0.0083(18) -0.0031(16)
C6 0.0503(17) 0.077(2) 0.077(3) -0.007(2) -0.0039(17) -0.0028(16)
C7 0.0512(16) 0.061(2) 0.065(3) -0.0025(16) 0.0016(16) 0.0019(14)
C8 0.0459(15) 0.056(2) 0.084(3) 0.0028(18) -0.0025(18) -0.0044(13)
C9 0.0501(17) 0.077(3) 0.086(3) 0.001(2) -0.005(2) -0.0088(16)
C10 0.0595(18) 0.078(3) 0.081(3) 0.000(2) -0.005(2) -0.0063(17)
C11 0.0575(17) 0.070(2) 0.080(3) 0.0041(19) -0.002(2) 0.0026(16)
C12 0.0479(16) 0.068(2) 0.083(3) -0.0001(19) 0.0010(18) -0.0042(15)
C13 0.0469(15) 0.059(2) 0.078(3) 0.0014(17) 0.0039(17) -0.0003(14)
C14 0.0499(16) 0.098(3) 0.050(2) -0.0047(18) 0.0063(15) 0.0060(17)
C15 0.068(2) 0.102(3) 0.060(3) -0.004(2) 0.0050(19) 0.015(2)
C16 0.086(3) 0.129(4) 0.073(3) 0.007(3) 0.007(3) 0.040(3)
C17 0.069(3) 0.173(6) 0.074(3) 0.002(4) -0.005(2) 0.042(3)
C18 0.056(2) 0.173(6) 0.056(3) -0.010(3) -0.005(2) 0.008(3)
C19 0.0494(17) 0.127(4) 0.054(3) -0.011(2) 0.0010(17) -0.001(2)
C20 0.066(2) 0.112(4) 0.064(3) -0.012(2) 0.013(2) -0.021(2)
C21 0.078(3) 0.145(5) 0.080(4) -0.028(3) 0.006(3) -0.038(3)
C22 0.127(5) 0.113(5) 0.107(5) -0.023(4) 0.029(4) -0.059(4)
C23 0.110(4) 0.094(4) 0.112(4) -0.007(3) 0.031(4) -0.024(3)
C24 0.078(3) 0.082(3) 0.102(4) 0.001(3) 0.015(3) -0.006(2)
C25 0.0601(18) 0.091(3) 0.058(3) -0.009(2) 0.0106(17) -0.0094(19)
N1 0.066(2) 0.132(3) 0.075(3) -0.012(2) 0.004(2) -0.008(2)
N2 0.0640(19) 0.117(3) 0.073(3) -0.004(2) 0.0054(19) 0.0015(19)
N3 0.154(5) 0.149(5) 0.121(5) 0.012(4) -0.010(4) 0.087(4)
N4 0.148(5) 0.087(4) 0.231(8) 0.020(4) 0.031(5) -0.013(3)
C30 0.069(2) 0.065(2) 0.070(3) -0.0045(18) -0.003(2) 0.0015(17)
C31 0.073(2) 0.070(2) 0.070(3) -0.0021(19) 0.011(2) 0.0012(18)
C32 0.080(2) 0.075(3) 0.078(3) -0.007(2) -0.003(2) 0.011(2)
C33 0.089(3) 0.081(3) 0.083(3) -0.003(2) 0.006(3) 0.020(2)
C34 0.101(3) 0.064(3) 0.114(4) 0.004(3) 0.018(3) 0.012(2)
C35 0.091(3) 0.070(3) 0.095(4) -0.005(2) 0.015(3) -0.007(2)
C36 0.076(2) 0.069(3) 0.075(3) -0.005(2) 0.013(2) -0.0109(19)
C37 0.076(2) 0.079(3) 0.066(3) 0.001(2) 0.002(2) -0.019(2)
C38 0.105(3) 0.078(3) 0.093(4) 0.002(2) -0.009(3) -0.028(3)
C39 0.113(3) 0.094(4) 0.099(4) 0.009(3) -0.043(3) -0.034(3)
C40 0.106(3) 0.101(4) 0.093(4) 0.025(3) -0.039(3) -0.020(3)
C41 0.089(3) 0.076(3) 0.091(4) 0.009(2) -0.018(3) -0.014(2)
C42 0.072(2) 0.071(2) 0.065(3) 0.0056(19) -0.0022(19) -0.0103(18)
C43 0.0612(18) 0.064(2) 0.078(3) 0.0013(18) -0.0034(19) 0.0041(16)
C44 0.071(2) 0.075(3) 0.084(3) -0.005(2) -0.002(2) 0.0014(19)
C45 0.069(2) 0.079(3) 0.078(3) 0.004(2) -0.001(2) 0.005(2)
C46 0.069(2) 0.079(3) 0.082(3) 0.010(2) 0.000(2) -0.0063(19)
C47 0.069(2) 0.067(2) 0.093(4) -0.003(2) -0.009(2) -0.0034(18)
C48 0.0609(18) 0.061(2) 0.083(3) -0.0026(19) -0.0120(19) 0.0015(16)
C49 0.0627(18) 0.062(2) 0.075(3) 0.0000(18) -0.0057(19) 0.0066(16)
C50 0.076(2) 0.065(2) 0.079(3) -0.007(2) -0.005(2) -0.0018(18)
C51 0.084(3) 0.090(3) 0.068(3) -0.012(2) -0.010(2) 0.020(2)
C52 0.067(2) 0.079(3) 0.063(3) -0.002(2) -0.003(2) 0.0141(19)
C53 0.0649(19) 0.068(2) 0.075(3) -0.0022(19) -0.006(2) 0.0038(17)
C54 0.0644(18) 0.067(2) 0.063(3) -0.0024(17) -0.0097(18) 0.0082(16)
N5 0.131(4) 0.096(4) 0.114(4) 0.001(3) -0.021(3) 0.044(3)
N6 0.148(5) 0.117(4) 0.183(6) 0.025(4) -0.103(5) -0.015(4)
N7 0.094(3) 0.108(3) 0.082(3) 0.003(2) 0.018(3) -0.011(2)
N8 0.083(2) 0.111(3) 0.086(3) 0.004(2) 0.007(2) 0.015(2)
C61 0.119(4) 0.121(5) 0.166(7) 0.011(5) -0.004(5) -0.015(4)
C62 0.144(5) 0.099(5) 0.237(10) -0.008(5) 0.034(7) 0.007(4)
N60 0.126(4) 0.094(3) 0.111(4) -0.011(2) 0.027(3) -0.021(3)
C60 0.110(4) 0.098(4) 0.111(5) -0.016(3) 0.019(3) -0.002(3)
O60 0.113(3) 0.124(3) 0.109(3) -0.001(2) 0.003(2) -0.017(3)
O70 0.122(3) 0.204(6) 0.176(6) -0.044(5) 0.010(4) 0.010(4)
O71 0.174(6) 0.197(7) 0.330(13) 0.000(7) -0.059(7) 0.060(5)

loop_
_atom_type_symbol
_atom_type_description
_atom_type_scat_dispersion_real
_atom_type_scat_dispersion_imag
_atom_type_scat_source
C C 0.0181 0.0091 'International Tables Vol C Tables 4.2.6.8 and 6.1.1.4'
H H 0.0000 0.0000 'International Tables Vol C Tables 4.2.6.8 and 6.1.1.4'
N N 0.0311 0.0180 'International Tables Vol C Tables 4.2.6.8 and 6.1.1.4'
O O 0.0492 0.0322 'International Tables Vol C Tables 4.2.6.8 and 6.1.1.4'

loop_
_geom_angle_atom_site_label_1
_geom_angle_atom_site_label_2
_geom_angle_atom_site_label_3
_geom_angle
_geom_angle_publ_flag
C2 C1 C25 113.1(3) y
C2 C1 C13 100.5(3) y
C25 C1 C13 114.2(3) y
C2 C1 C14 112.2(3) y
C25 C1 C14 102.0(3) y
C13 C1 C14 115.3(3) y
C7 C2 C3 119.8(3) y
C7 C2 C1 112.8(3) y
C3 C2 C1 127.3(3) y
C4 C3 C2 118.8(3) y
C4 C3 H3 120.7 ?
C2 C3 H3 120.6 ?
C3 C4 C5 120.8(4) y
C3 C4 N1 120.0(4) y
C5 C4 N1 119.2(4) y
C4 C5 C6 120.2(3) y
C4 C5 H5 119.9 ?
C6 C5 H5 119.9 ?
C7 C6 C5 119.2(3) y
C7 C6 H6 120.4 ?
C5 C6 H6 120.4 ?
C6 C7 C2 121.2(4) y
C6 C7 C8 131.1(3) y
C2 C7 C8 107.6(3) y
C9 C8 C13 119.6(4) y
C9 C8 C7 132.3(3) y
C13 C8 C7 108.1(3) y
C8 C9 C10 120.4(3) y
C8 C9 H9 119.9 ?
C10 C9 H9 119.8 ?
C9 C10 C11 120.6(4) y
C9 C10 H10 119.7 ?
C11 C10 H10 119.7 ?
N2 C11 C12 120.7(3) y
N2 C11 C10 120.2(4) y
C12 C11 C10 119.0(4) y
C13 C12 C11 119.6(3) y
C13 C12 H12 120.2 ?
C11 C12 H12 120.2 ?
C12 C13 C8 120.8(4) y
C12 C13 C1 128.3(3) y
C8 C13 C1 111.0(3) y
C15 C14 C19 122.3(4) y
C15 C14 C1 128.9(4) y
C19 C14 C1 108.7(4) y
C14 C15 C16 118.4(5) y
C14 C15 H15 120.9 ?
C16 C15 H15 120.7 ?
C17 C16 N3 122.3(5) y
C17 C16 C15 119.0(5) y
N3 C16 C15 118.6(6) y
C18 C17 C16 121.7(5) y
C18 C17 H17 119.3 ?
C16 C17 H17 119.1 ?
C17 C18 C19 119.5(5) y
C17 C18 H18 120.1 ?
C19 C18 H18 120.4 ?
C18 C19 C14 119.0(5) y
C18 C19 C20 130.8(5) y
C14 C19 C20 110.1(4) y
C21 C20 C25 119.2(5) y
C21 C20 C19 132.5(5) y
C25 C20 C19 108.2(4) y
C20 C21 C22 119.8(5) y
C20 C21 H21 120.4 ?
C22 C21 H21 119.8 ?
C21 C22 C23 121.4(5) y
C21 C22 H22 119.8 ?
C23 C22 H22 118.8 ?
N4 C23 C24 121.8(6) y
N4 C23 C22 119.9(6) y
C24 C23 C22 118.2(6) y
C23 C24 C25 120.0(5) y
C23 C24 H24 119.9 ?
C25 C24 H24 120.1 ?
C24 C25 C20 121.3(4) y
C24 C25 C1 128.3(4) y
C20 C25 C1 110.4(4) y
C4 N1 H1A 117(3) ?
C4 N1 H1B 118(3) ?
H1A N1 H1B 125(4) ?
C11 N2 H2A 122(3) ?
C11 N2 H2B 106(3) ?
H2A N2 H2B 121(4) ?
C16 N3 H3A 119(6) ?
C16 N3 H3B 126(7) ?
H3A N3 H3B 112(9) ?
C23 N4 H4A 109(10) ?
C23 N4 H4B 134(10) ?
H4A N4 H4B 113(10) ?
C43 C30 C42 114.2(4) y
C43 C30 C54 100.8(3) y
C42 C30 C54 116.4(3) y
C43 C30 C31 114.3(3) y
C42 C30 C31 101.0(3) y
C54 C30 C31 110.8(3) y
C32 C31 C36 122.0(4) y
C32 C31 C30 128.2(4) y
C36 C31 C30 109.8(4) y
C31 C32 C33 120.1(4) y
C31 C32 H32 119.8 ?
C33 C32 H32 120.1 ?
N5 C33 C34 121.0(5) y
N5 C33 C32 121.4(5) y
C34 C33 C32 117.6(5) y
C35 C34 C33 121.6(4) y
C35 C34 H34 119.4 ?
C33 C34 H34 119 ?
C34 C35 C36 120.7(5) y
C34 C35 H35 119.6 ?
C36 C35 H35 119.7 ?
C35 C36 C31 117.9(4) y
C35 C36 C37 132.8(4) y
C31 C36 C37 109.1(4) y
C38 C37 C42 119.1(4) y
C38 C37 C36 131.9(4) y
C42 C37 C36 109.0(4) y
C37 C38 C39 119.9(5) y
C37 C38 H38 119.9 ?
C39 C38 H38 120.2 ?
C40 C39 C38 121.2(5) y
C40 C39 H39 119.4 ?
C38 C39 H39 119.4 ?
C39 C40 N6 122.0(5) y
C39 C40 C41 119.8(5) y
N6 C40 C41 118.0(5) y
C42 C41 C40 118.1(4) y
C42 C41 H41 120.8 ?
C40 C41 H41 121.2 ?
C41 C42 C37 121.9(4) y
C41 C42 C30 127.1(4) y
C37 C42 C30 111.0(4) y
C44 C43 C48 120.2(4) y
C44 C43 C30 128.7(4) y
C48 C43 C30 111.1(4) y
C45 C44 C43 120.5(4) y
C45 C44 H44 119.7 ?
C43 C44 H44 119.8 ?
C44 C45 C46 118.5(4) y
C44 C45 N7 121.0(4) y
C46 C45 N7 120.5(4) y
C47 C46 C45 121.7(4) y
C47 C46 H46 119.1 ?
C45 C46 H46 119.2 ?
C46 C47 C48 120.0(4) y
C46 C47 H47 120.1 ?
C48 C47 H47 119.9 ?
C47 C48 C43 119.0(4) y
C47 C48 C49 133.1(4) y
C43 C48 C49 107.7(3) y
C54 C49 C50 118.2(4) y
C54 C49 C48 110.1(4) y
C50 C49 C48 131.6(4) y
C51 C50 C49 118.2(4) y
C51 C50 H50 121 ?
C49 C50 H50 120.8 ?
C50 C51 C52 124.0(4) y
C50 C51 H51 118 ?
C52 C51 H51 118 ?
N8 C52 C51 122.8(4) y
N8 C52 C53 120.0(4) y
C51 C52 C53 117.2(4) y
C54 C53 C52 120.0(4) y
C54 C53 H53 120 ?
C52 C53 H53 120 ?
C53 C54 C49 122.3(4) y
C53 C54 C30 127.8(4) y
C49 C54 C30 109.8(3) y
C33 N5 H5A 106(4) ?
C33 N5 H5B 111(4) ?
H5A N5 H5B 132(6) ?
C40 N6 H6A 116(8) ?
C40 N6 H6B 101(6) ?
H6A N6 H6B 128(10) ?
C45 N7 H7A 109(5) ?
C45 N7 H7B 119(4) ?
H7A N7 H7B 125(6) ?
C52 N8 H8A 116(10) ?
C52 N8 H8B 93(9) ?
H8A N8 H8B 137(10) ?
N60 C61 H61A 109.5 ?
N60 C61 H61B 109.5 ?
H61A C61 H61B 109.5 ?
N60 C61 H61C 109.5 ?
H61A C61 H61C 109.5 ?
H61B C61 H61C 109.5 ?
N60 C62 H62A 109.5 ?
N60 C62 H62B 109.5 ?
H62A C62 H62B 109.5 ?
N60 C62 H62C 109.5 ?
H62A C62 H62C 109.5 ?
H62B C62 H62C 109.5 ?
C60 N60 C61 120.5(6) y
C60 N60 C62 118.9(6) y
C61 N60 C62 120.6(6) y
O60 C60 N60 125.5(6) y
O60 C60 H60 117.1 ?
N60 C60 H60 117.3 ?
H70A O70 H70B 106(10) ?
H71A O71 H71B 125(10) ?

loop_
_geom_bond_atom_site_label_1
_geom_bond_atom_site_label_2
_geom_bond_distance
_geom_bond_publ_flag
C1 C2 1.519(5) y
C1 C25 1.530(6) y
C1 C13 1.533(6) y
C1 C14 1.536(5) y
C2 C7 1.382(5) y
C2 C3 1.412(6) y
C3 C4 1.378(5) y
C3 H3 0.93 ?
C4 C5 1.389(5) y
C4 N1 1.391(6) y
C5 C6 1.395(6) y
C5 H5 0.93 ?
C6 C7 1.372(5) y
C6 H6 0.93 ?
C7 C8 1.491(6) y
C8 C9 1.360(6) y
C8 C13 1.408(4) y
C9 C10 1.383(6) y
C9 H9 0.93 ?
C10 C11 1.407(5) y
C10 H10 0.93 ?
C11 N2 1.391(6) y
C11 C12 1.391(6) y
C12 C13 1.379(6) y
C12 H12 0.93 ?
C14 C15 1.349(7) y
C14 C19 1.400(6) y
C15 C16 1.423(6) y
C15 H15 0.93 ?
C16 C17 1.387(9) y
C16 N3 1.405(9) y
C17 C18 1.365(9) y
C17 H17 0.93 ?
C18 C19 1.383(7) y
C18 H18 0.93 ?
C19 C20 1.467(8) y
C20 C21 1.382(7) y
C20 C25 1.393(6) y
C21 C22 1.384(9) y
C21 H21 0.93 ?
C22 C23 1.412(10) y
C22 H22 0.93 ?
C23 N4 1.383(9) y
C23 C24 1.387(7) y
C24 C25 1.387(7) y
C24 H24 0.93 ?
N1 H1a 0.91(4) ?
N1 H1b 0.90(3) ?
N2 H2a 0.90(2) ?
N2 H2b 0.90(3) ?
N3 H3a 0.89(8) ?
N3 H3b 0.90(8) ?
N4 H4a 0.90(9) ?
N4 H4b 0.90(8) ?
C30 C43 1.520(6) y
C30 C42 1.526(6) y
C30 C54 1.540(6) y
C30 C31 1.550(6) y
C31 C32 1.350(6) y
C31 C36 1.400(6) y
C32 C33 1.411(7) y
C32 H32 0.93 ?
C33 N5 1.373(7) y
C33 C34 1.407(7) y
C34 C35 1.350(8) y
C34 H34 0.93 ?
C35 C36 1.398(7) y
C35 H35 0.93 ?
C36 C37 1.462(6) y
C37 C38 1.376(6) y
C37 C42 1.389(6) y
C38 C39 1.387(7) y
C38 H38 0.93 ?
C39 C40 1.371(8) y
C39 H39 0.93 ?
C40 N6 1.410(8) y
C40 C41 1.410(7) y
C41 C42 1.384(6) y
C41 H41 0.93 ?
C43 C44 1.394(6) y
C43 C48 1.409(6) y
C44 C45 1.391(6) y
C44 H44 0.93 ?
C45 C46 1.393(6) y
C45 N7 1.397(6) y
C46 C47 1.382(7) y
C46 H46 0.93 ?
C47 C48 1.388(6) y
C47 H47 0.93 ?
C48 C49 1.452(6) y
C49 C54 1.392(5) y
C49 C50 1.411(6) y
C50 C51 1.377(7) y
C50 H50 0.93 ?
C51 C52 1.377(6) y
C51 H51 0.93 ?
C52 N8 1.366(6) y
C52 C53 1.406(6) y
C53 C54 1.368(6) y
C53 H53 0.93 ?
N5 H5a 0.90(2) ?
N5 H5b 0.90(5) ?
N6 H6a 0.90(9) ?
N6 H6b 0.90(6) ?
N7 H7a 0.90(5) ?
N7 H7b 0.90(4) ?
N8 H8a 0.90(10) ?
N8 H8b 0.89(11) ?
C61 N60 1.406(8) y
C61 H61a 0.96 ?
C61 H61b 0.96 ?
C61 H61c 0.96 ?
C62 N60 1.426(9) y
C62 H62a 0.96 ?
C62 H62b 0.96 ?
C62 H62c 0.96 ?
N60 C60 1.366(8) y
C60 O60 1.190(7) y
C60 H60 0.93 ?
O70 H70a 0.95(12) ?
O70 H70b 0.95(9) ?
O71 H71a 0.95(14) ?
O71 H71b 0.95(5) ?

loop_
_geom_hbond_atom_site_label_D
_geom_hbond_atom_site_label_H
_geom_hbond_atom_site_label_A
_geom_hbond_distance_DH
_geom_hbond_distance_HA
_geom_hbond_distance_DA
_geom_hbond_angle_DHA
_geom_hbond_site_symmetry_A
N1 H1B O70 0.90(3) 2.398(16) 3.257(7) 160(4) 3_545
N3 H3B O71 0.90(8) 2.25(9) 3.109(13) 161(10) .
N4 H4B O71 0.90(8) 2.26(4) 3.142(12) 168(15) 1_565
N5 H5B O70 0.90(5) 2.40(4) 3.293(9) 171(5) 1_655
N8 H8A O60 0.90(10) 2.24(7) 3.046(7) 148(12) .
O70 H70A O60 0.95(12) 2.08(9) 2.923(8) 147(13) .
O70 H70B N1 0.95(9) 2.82(15) 3.257(7) 109(11) 3
O71 H71A O70 0.95(14) 2.59(10) 3.383(15) 141(13) 1_545

loop_
_geom_torsion_atom_site_label_1
_geom_torsion_atom_site_label_2
_geom_torsion_atom_site_label_3
_geom_torsion_atom_site_label_4
_geom_torsion
_geom_torsion_publ_flag
C25 C1 C2 C7 122.3(4) y
C13 C1 C2 C7 0.1(4) y
C14 C1 C2 C7 -122.9(4) y
C25 C1 C2 C3 -58.3(5) y
C13 C1 C2 C3 179.5(4) y
C14 C1 C2 C3 56.5(5) y
C7 C2 C3 C4 2.3(6) y
C1 C2 C3 C4 -177.0(4) y
C2 C3 C4 C5 -1.6(6) y
C2 C3 C4 N1 178.4(4) y
C3 C4 C5 C6 0.1(6) y
N1 C4 C5 C6 -179.9(4) y
C4 C5 C6 C7 0.7(6) y
C5 C6 C7 C2 0.1(6) y
C5 C6 C7 C8 178.1(4) y
C3 C2 C7 C6 -1.6(6) y
C1 C2 C7 C6 177.8(3) y
C3 C2 C7 C8 180.0(3) y
C1 C2 C7 C8 -0.6(4) y
C6 C7 C8 C9 1.8(7) y
C2 C7 C8 C9 180.0(4) y
C6 C7 C8 C13 -177.4(4) y
C2 C7 C8 C13 0.9(4) y
C13 C8 C9 C10 0.7(6) y
C7 C8 C9 C10 -178.3(4) y
C8 C9 C10 C11 -0.6(6) y
C9 C10 C11 N2 178.4(4) y
C9 C10 C11 C12 0.1(6) y
N2 C11 C12 C13 -178.1(4) y
C10 C11 C12 C13 0.1(6) y
C11 C12 C13 C8 0.0(6) y
C11 C12 C13 C1 179.5(4) y
C9 C8 C13 C12 -0.5(6) y
C7 C8 C13 C12 178.8(3) y
C9 C8 C13 C1 179.9(3) y
C7 C8 C13 C1 -0.8(4) y
C2 C1 C13 C12 -179.1(4) y
C25 C1 C13 C12 59.5(5) y
C14 C1 C13 C12 -58.3(5) y
C2 C1 C13 C8 0.5(4) y
C25 C1 C13 C8 -121.0(3) y
C14 C1 C13 C8 121.3(4) y
C2 C1 C14 C15 63.9(6) y
C25 C1 C14 C15 -174.7(4) y
C13 C1 C14 C15 -50.3(6) y
C2 C1 C14 C19 -115.1(4) y
C25 C1 C14 C19 6.3(4) y
C13 C1 C14 C19 130.6(3) y
C19 C14 C15 C16 2.2(6) y
C1 C14 C15 C16 -176.7(4) y
C14 C15 C16 C17 -0.1(7) y
C14 C15 C16 N3 -176.2(5) y
N3 C16 C17 C18 174.9(6) y
C15 C16 C17 C18 -1.0(8) y
C16 C17 C18 C19 0.0(8) y
C17 C18 C19 C14 2.0(7) y
C17 C18 C19 C20 -179.3(5) y
C15 C14 C19 C18 -3.2(6) y
C1 C14 C19 C18 175.9(4) y
C15 C14 C19 C20 177.8(4) y
C1 C14 C19 C20 -3.1(5) y
C18 C19 C20 C21 3.8(8) y
C14 C19 C20 C21 -177.4(5) y
C18 C19 C20 C25 179.3(4) y
C14 C19 C20 C25 -1.9(5) y
C25 C20 C21 C22 1.3(7) y
C19 C20 C21 C22 176.5(5) y
C20 C21 C22 C23 -2.6(8) y
C21 C22 C23 N4 178.9(6) y
C21 C22 C23 C24 1.6(8) y
N4 C23 C24 C25 -176.6(6) y
C22 C23 C24 C25 0.6(8) y
C23 C24 C25 C20 -1.9(7) y
C23 C24 C25 C1 176.4(4) y
C21 C20 C25 C24 0.9(7) y
C19 C20 C25 C24 -175.3(4) y
C21 C20 C25 C1 -177.7(4) y
C19 C20 C25 C1 6.1(4) y
C2 C1 C25 C24 -65.3(6) y
C13 C1 C25 C24 48.9(5) y
C14 C1 C25 C24 174.0(4) y
C2 C1 C25 C20 113.2(4) y
C13 C1 C25 C20 -132.6(3) y
C14 C1 C25 C20 -7.6(4) y
C43 C30 C31 C32 61.5(6) y
C42 C30 C31 C32 -175.4(4) y
C54 C30 C31 C32 -51.5(6) y
C43 C30 C31 C36 -122.2(4) y
C42 C30 C31 C36 0.9(4) y
C54 C30 C31 C36 124.8(4) y
C36 C31 C32 C33 -4.3(7) y
C30 C31 C32 C33 171.6(4) y
C31 C32 C33 N5 -174.6(5) y
C31 C32 C33 C34 4.7(7) y
N5 C33 C34 C35 176.0(5) y
C32 C33 C34 C35 -3.3(7) y
C33 C34 C35 C36 1.4(7) y
C34 C35 C36 C31 -0.7(7) y
C34 C35 C36 C37 -175.5(5) y
C32 C31 C36 C35 2.2(6) y
C30 C31 C36 C35 -174.3(4) y
C32 C31 C36 C37 178.2(4) y
C30 C31 C36 C37 1.6(5) y
C35 C36 C37 C38 -7.2(8) y
C31 C36 C37 C38 177.7(5) y
C35 C36 C37 C42 171.4(5) y
C31 C36 C37 C42 -3.7(5) y
C42 C37 C38 C39 -3.3(7) y
C36 C37 C38 C39 175.2(5) y
C37 C38 C39 C40 0.0(9) y
C38 C39 C40 N6 -172.5(7) y
C38 C39 C40 C41 2.2(9) y
C39 C40 C41 C42 -1.1(8) y
N6 C40 C41 C42 173.8(6) y
C40 C41 C42 C37 -2.2(7) y
C40 C41 C42 C30 179.3(5) y
C38 C37 C42 C41 4.5(7) y
C36 C37 C42 C41 -174.3(4) y
C38 C37 C42 C30 -176.8(4) y
C36 C37 C42 C30 4.4(5) y
C43 C30 C42 C41 -61.5(6) y
C54 C30 C42 C41 55.4(6) y
C31 C30 C42 C41 175.4(4) y
C43 C30 C42 C37 119.9(4) y
C54 C30 C42 C37 -123.2(4) y
C31 C30 C42 C37 -3.2(4) y
C42 C30 C43 C44 -46.5(5) y
C54 C30 C43 C44 -172.1(4) y
C31 C30 C43 C44 69.1(5) y
C42 C30 C43 C48 132.8(4) y
C54 C30 C43 C48 7.2(4) y
C31 C30 C43 C48 -111.7(4) y
C48 C43 C44 C45 -0.3(6) y
C30 C43 C44 C45 178.9(4) y
C43 C44 C45 C46 2.9(6) y
C43 C44 C45 N7 -179.0(4) y
C44 C45 C46 C47 -3.9(6) y
N7 C45 C46 C47 178.1(4) y
C45 C46 C47 C48 2.2(6) y
C46 C47 C48 C43 0.5(6) y
C46 C47 C48 C49 -173.7(4) y
C44 C43 C48 C47 -1.4(5) y
C30 C43 C48 C47 179.2(3) y
C44 C43 C48 C49 174.1(4) y
C30 C43 C48 C49 -5.2(4) y
C47 C48 C49 C54 175.3(4) y
C43 C48 C49 C54 0.6(4) y
C47 C48 C49 C50 -2.7(7) y
C43 C48 C49 C50 -177.3(4) y
C54 C49 C50 C51 0.2(6) y
C48 C49 C50 C51 178.0(4) y
C49 C50 C51 C52 1.3(6) y
C50 C51 C52 N8 179.1(4) y
C50 C51 C52 C53 -2.5(6) y
N8 C52 C53 C54 -179.4(4) y
C51 C52 C53 C54 2.2(6) y
C52 C53 C54 C49 -0.7(6) y
C52 C53 C54 C30 175.8(4) y
C50 C49 C54 C53 -0.5(6) y
C48 C49 C54 C53 -178.7(3) y
C50 C49 C54 C30 -177.6(3) y
C48 C49 C54 C30 4.2(4) y
C43 C30 C54 C53 176.3(4) y
C42 C30 C54 C53 52.3(6) y
C31 C30 C54 C53 -62.3(5) y
C43 C30 C54 C49 -6.7(4) y
C42 C30 C54 C49 -130.8(4) y
C31 C30 C54 C49 114.6(4) y
C61 N60 C60 O60 1.5(10) y
C62 N60 C60 O60 -178.0(7) y
